data_7704998
loop_
_publ_author_name
'Hashemzadeh, Tahmineh'
'Haghighatbin, Mohammad A.'
'Agugiaro, Johnny'
'Wilson, David J. D.'
'Hogan, Conor F.'
'Barnard, Peter J.'

_publ_section_title
;
 Luminescent iridium(iii)-boronic acid complexes for carbohydrate sensing.
;
_journal_issue 32
_journal_name_full 'Dalton transactions (Cambridge, England : 2003)'
_journal_page_first 11361
_journal_page_last 11374
_journal_paper_doi 10.1039/d0dt02177f
_journal_volume 49
_journal_year 2020
_chemical_formula_moiety 'C36 H29 B Ir N6 O2, Cl, H2 O, C2 H3 N'
_chemical_formula_sum 'C38 H34 B Cl Ir N7 O3'
_chemical_formula_weight 875.18
_chemical_name_systematic 8a
_space_group_crystal_system monoclinic
_space_group_IT_number 14
_space_group_name_Hall '-P 2ybc'
_space_group_name_H-M_alt 'P 1 21/c 1'
_atom_sites_solution_hydrogens mixed
_atom_sites_solution_primary iterative
_audit_creation_date 2020-03-29
_audit_creation_method
;
Olex2 1.2
(compiled 2018.05.29 svn.r3508 for OlexSys, GUI svn.r5506)
;
_audit_update_record
;
2020-05-26 deposited with the CCDC.	2020-08-03 downloaded from the CCDC.
;
_cell_angle_alpha 90
_cell_angle_beta 98.7316(19)
_cell_angle_gamma 90
_cell_formula_units_Z 4
_cell_length_a 23.9525(4)
_cell_length_b 17.7651(3)
_cell_length_c 8.47345(16)
_cell_measurement_reflns_used 10922
_cell_measurement_temperature 116(20)
_cell_measurement_theta_max 76.3490
_cell_measurement_theta_min 4.4630
_cell_volume 3563.82(11)
_computing_molecular_graphics 'Olex2 (Dolomanov et al., 2009)'
_computing_publication_material 'Olex2 (Dolomanov et al., 2009)'
_computing_structure_refinement 'ShelXL (Sheldrick, 2015)'
_computing_structure_solution
;
Superflip (Palatinus & Chapuis, 2007;Palatinus & van der Lee, 2008;
Palatinus et al., 2012)
;
_diffrn_ambient_temperature 116(20)
_diffrn_measured_fraction_theta_full 0.999
_diffrn_measured_fraction_theta_max 0.997
_diffrn_measurement_device_type 'Rigaku Oxford Diffraction SuperNova'
_diffrn_radiation_type CuK\a
_diffrn_radiation_wavelength 1.54184
_diffrn_reflns_av_R_equivalents 0.0361
_diffrn_reflns_av_unetI/netI 0.0385
_diffrn_reflns_Laue_measured_fraction_full 0.999
_diffrn_reflns_Laue_measured_fraction_max 0.997
_diffrn_reflns_limit_h_max 29
_diffrn_reflns_limit_h_min -29
_diffrn_reflns_limit_k_max 22
_diffrn_reflns_limit_k_min -18
_diffrn_reflns_limit_l_max 10
_diffrn_reflns_limit_l_min -9
_diffrn_reflns_number 19088
_diffrn_reflns_point_group_measured_fraction_full 0.999
_diffrn_reflns_point_group_measured_fraction_max 0.997
_diffrn_reflns_theta_full 67.684
_diffrn_reflns_theta_max 74.492
_diffrn_reflns_theta_min 3.734
_exptl_absorpt_coefficient_mu 8.333
_exptl_absorpt_correction_T_max 0.98425
_exptl_absorpt_correction_T_min 0.98425
_exptl_absorpt_correction_type multi-scan
_exptl_absorpt_process_details
;
CrysAlisPro 1.171.38.46 (Rigaku Oxford Diffraction, 2015)
Spherical absorption correction
 using equivalent radius and absorption coefficient.
Empirical absorption correction using spherical harmonics,
 implemented in SCALE3 ABSPACK scaling algorithm.

Spherical absorption correction
 using equivalent radius and absorption coefficient.
Empirical absorption correction using spherical harmonics,
 implemented in SCALE3 ABSPACK scaling algorithm.
;
_exptl_crystal_colour 'clear yellow'
_exptl_crystal_colour_lustre clear
_exptl_crystal_colour_primary yellow
_exptl_crystal_density_diffrn 1.631
_exptl_crystal_description plate
_exptl_crystal_F_000 1736
_exptl_crystal_size_max 0.08
_exptl_crystal_size_mid 0.07
_exptl_crystal_size_min 0.06
_refine_diff_density_max 2.540
_refine_diff_density_min -1.295
_refine_diff_density_rms 0.119
_refine_ls_extinction_method none
_refine_ls_goodness_of_fit_ref 1.042
_refine_ls_hydrogen_treatment constr
_refine_ls_matrix_type full
_refine_ls_number_parameters 467
_refine_ls_number_reflns 7279
_refine_ls_number_restraints 0
_refine_ls_restrained_S_all 1.042
_refine_ls_R_factor_all 0.0418
_refine_ls_R_factor_gt 0.0359
_refine_ls_shift/su_max 0.027
_refine_ls_shift/su_mean 0.001
_refine_ls_structure_factor_coef Fsqd
_refine_ls_weighting_details 'w=1/[\s^2^(Fo^2^)+(0.0502P)^2^+5.4146P] where P=(Fo^2^+2Fc^2^)/3'
_refine_ls_weighting_scheme calc
_refine_ls_wR_factor_gt 0.0898
_refine_ls_wR_factor_ref 0.0937
_reflns_Friedel_coverage 0.000
_reflns_number_gt 6623
_reflns_number_total 7279
_reflns_threshold_expression 'I > 2\s(I)'
_cod_data_source_file d0dt02177f2.cif
_cod_data_source_block 23
_cod_depositor_comments 'Adding full bibliography for 7704997--7704999.cif.'
_cod_database_code 7704998
_shelx_shelxl_version_number 2014/7
_publ_section_exptl
;
Any special experimental details
;
_shelx_space_group_comment
;
The symmetry employed for this shelxl refinement is uniquely defined
by the following loop, which should always be used as a source of
symmetry information in preference to the above space-group names.
They are only intended as comments.
;
_shelx_estimated_absorpt_t_max 0.635
_shelx_estimated_absorpt_t_min 0.555
_olex2_refinement_description
;
1. Fixed Uiso
 At 1.2 times of:
  All C(H) groups
 At 1.5 times of:
  All C(H,H,H) groups, All O(H) groups, All O(H,H) groups
2.a Free rotating group:
 O3(H3A,H3B)
2.b Aromatic/amide H refined with riding coordinates:
 C4(H4), C5(H5), C6(H6), C7(H7), C9(H9), C10(H10), C12(H12), C13(H13),
 C16(H16), C17(H17), C18(H18), C19(H19), C21(H21), C22(H22), C23(H23), C24(H24),
  C27(H27), C28(H28), C29(H29), C30(H30), C32(H32), C33(H33), C34(H34), C35(H35)
2.c Idealised Me refined as rotating group:
 C36(H36A,H36B,H36C), C37(H37A,H37B,H37C)
2.d Idealised tetrahedral OH refined as rotating group:
 O1(H1), O2(H2)
;
_olex2_submission_special_instructions 'No special instructions were received'

loop_
_space_group_symop_operation_xyz
'x, y, z'
'-x, y+1/2, -z+1/2'
'-x, -y, -z'
'x, -y-1/2, z-1/2'

loop_
_atom_site_label
_atom_site_type_symbol
_atom_site_fract_x
_atom_site_fract_y
_atom_site_fract_z
_atom_site_U_iso_or_equiv
_atom_site_adp_type
_atom_site_occupancy
_atom_site_site_symmetry_order
_atom_site_calc_flag
_atom_site_refinement_flags_posn
_atom_site_refinement_flags_adp
_atom_site_refinement_flags_occupancy
_atom_site_disorder_assembly
_atom_site_disorder_group
B1 B 0.50370(19) 0.8242(3) 0.6106(6) 0.0327(9) Uani 1 1 d . . . . .
O1 O 0.54297(13) 0.80726(17) 0.7375(4) 0.0396(7) Uani 1 1 d . . . . .
H1 H 0.5633 0.8452 0.7631 0.059 Uiso 1 1 calc GR . . . .
C1 C 0.34082(16) 0.4780(2) 0.1702(5) 0.0278(8) Uani 1 1 d . . . . .
Ir1 Ir 0.21988(2) 0.48018(2) 0.03814(2) 0.02571(7) Uani 1 1 d . . . . .
N1 N 0.29547(14) 0.52177(17) 0.1651(4) 0.0258(6) Uani 1 1 d . . . . .
C2 C 0.36499(16) 0.5817(2) 0.2963(5) 0.0285(7) Uani 1 1 d . . . . .
N2 N 0.31031(13) 0.58738(18) 0.2429(4) 0.0289(6) Uani 1 1 d . . . . .
O2 O 0.49846(13) 0.89253(18) 0.5377(4) 0.0435(7) Uani 1 1 d . . . . .
H2 H 0.5199 0.9236 0.5917 0.065 Uiso 1 1 calc GR . . . .
N3 N 0.28237(12) 0.39518(18) 0.0053(4) 0.0265(6) Uani 1 1 d . . . . .
C3 C 0.33507(15) 0.4045(2) 0.0925(5) 0.0287(7) Uani 1 1 d . . . . .
N4 N 0.20045(14) 0.41444(19) 0.2188(4) 0.0316(7) Uani 1 1 d . . . . .
C4 C 0.37519(17) 0.3482(2) 0.1000(6) 0.0357(9) Uani 1 1 d . . . . .
H4 H 0.4111 0.3546 0.1638 0.043 Uiso 1 1 calc R . . . .
C5 C 0.36280(18) 0.2825(2) 0.0143(6) 0.0376(9) Uani 1 1 d . . . . .
H5 H 0.3903 0.2438 0.0173 0.045 Uiso 1 1 calc R . . . .
N5 N 0.23163(14) 0.5498(2) -0.1468(4) 0.0337(7) Uani 1 1 d . . . . .
N6 N 0.38604(14) 0.51470(18) 0.2523(4) 0.0277(7) Uani 1 1 d . . . . .
C6 C 0.31023(18) 0.2737(2) -0.0757(6) 0.0360(9) Uani 1 1 d . . . . .
H6 H 0.3012 0.2293 -0.1368 0.043 Uiso 1 1 calc R . . . .
C7 C 0.27065(16) 0.3309(2) -0.0755(5) 0.0306(8) Uani 1 1 d . . . . .
H7 H 0.2340 0.3242 -0.1348 0.037 Uiso 1 1 calc R . . . .
C8 C 0.39761(16) 0.6416(2) 0.3850(5) 0.0306(8) Uani 1 1 d . . . . .
C9 C 0.38581(17) 0.7159(2) 0.3381(5) 0.0338(8) Uani 1 1 d . . . . .
H9 H 0.3558 0.7268 0.2543 0.041 Uiso 1 1 calc R . . . .
C10 C 0.41814(17) 0.7738(2) 0.4146(5) 0.0339(8) Uani 1 1 d . . . . .
H10 H 0.4096 0.8244 0.3832 0.041 Uiso 1 1 calc R . . . .
C11 C 0.46291(16) 0.7594(2) 0.5366(5) 0.0320(8) Uani 1 1 d . . . . .
C12 C 0.47172(17) 0.6854(2) 0.5882(5) 0.0344(8) Uani 1 1 d . . . . .
H12 H 0.5004 0.6749 0.6758 0.041 Uiso 1 1 calc R . . . .
C13 C 0.43963(16) 0.6268(2) 0.5147(5) 0.0322(8) Uani 1 1 d . . . . .
H13 H 0.4461 0.5767 0.5522 0.039 Uiso 1 1 calc R . . . .
C14 C 0.15171(15) 0.4271(2) -0.0792(6) 0.0353(9) Uani 1 1 d . . . . .
C15 C 0.12599(17) 0.3763(3) 0.0162(6) 0.0390(10) Uani 1 1 d . . . . .
C16 C 0.0775(2) 0.3356(3) -0.0475(8) 0.0523(13) Uani 1 1 d . . . . .
H16 H 0.0601 0.3023 0.0181 0.063 Uiso 1 1 calc R . . . .
C17 C 0.05542(19) 0.3445(3) -0.2060(7) 0.0558(15) Uani 1 1 d . . . . .
H17 H 0.0226 0.3171 -0.2491 0.067 Uiso 1 1 calc R . . . .
C18 C 0.0798(2) 0.3923(3) -0.3031(7) 0.0561(15) Uani 1 1 d . . . . .
H18 H 0.0644 0.3971 -0.4127 0.067 Uiso 1 1 calc R . . . .
C19 C 0.12762(19) 0.4337(3) -0.2395(6) 0.0453(11) Uani 1 1 d . . . . .
H19 H 0.1441 0.4672 -0.3068 0.054 Uiso 1 1 calc R . . . .
C20 C 0.15369(18) 0.3696(2) 0.1825(6) 0.0375(9) Uani 1 1 d . . . . .
C21 C 0.1373(2) 0.3235(3) 0.2999(7) 0.0470(11) Uani 1 1 d . . . . .
H21 H 0.1046 0.2928 0.2761 0.056 Uiso 1 1 calc R . . . .
C22 C 0.1681(2) 0.3221(3) 0.4493(7) 0.0506(12) Uani 1 1 d . . . . .
H22 H 0.1570 0.2902 0.5289 0.061 Uiso 1 1 calc R . . . .
C23 C 0.2157(2) 0.3672(3) 0.4853(6) 0.0435(10) Uani 1 1 d . . . . .
H23 H 0.2375 0.3667 0.5887 0.052 Uiso 1 1 calc R . . . .
C24 C 0.23015(18) 0.4125(2) 0.3673(6) 0.0371(9) Uani 1 1 d . . . . .
H24 H 0.2625 0.4438 0.3909 0.044 Uiso 1 1 calc R . . . .
C25 C 0.16804(16) 0.5647(2) 0.0800(5) 0.0324(8) Uani 1 1 d . . . . .
C26 C 0.16405(18) 0.6235(3) -0.0331(6) 0.0370(9) Uani 1 1 d . . . . .
C27 C 0.1286(2) 0.6844(3) -0.0240(7) 0.0457(11) Uani 1 1 d . . . . .
H27 H 0.1262 0.7231 -0.1020 0.055 Uiso 1 1 calc R . . . .
C28 C 0.0968(2) 0.6885(3) 0.0985(7) 0.0471(11) Uani 1 1 d . . . . .
H28 H 0.0722 0.7301 0.1044 0.056 Uiso 1 1 calc R . . . .
C29 C 0.10072(18) 0.6320(3) 0.2136(6) 0.0426(10) Uani 1 1 d . . . . .
H29 H 0.0795 0.6356 0.2994 0.051 Uiso 1 1 calc R . . . .
C30 C 0.13568(16) 0.5701(3) 0.2028(5) 0.0349(9) Uani 1 1 d . . . . .
H30 H 0.1375 0.5312 0.2802 0.042 Uiso 1 1 calc R . . . .
C31 C 0.20072(19) 0.6148(3) -0.1578(6) 0.0404(10) Uani 1 1 d . . . . .
C32 C 0.2063(3) 0.6659(4) -0.2790(8) 0.0632(16) Uani 1 1 d . . . . .
H32 H 0.1850 0.7112 -0.2877 0.076 Uiso 1 1 calc R . . . .
C33 C 0.2425(3) 0.6509(4) -0.3857(8) 0.0719(19) Uani 1 1 d . . . . .
H33 H 0.2455 0.6850 -0.4703 0.086 Uiso 1 1 calc R . . . .
C34 C 0.2744(3) 0.5862(4) -0.3698(7) 0.0576(14) Uani 1 1 d . . . . .
H34 H 0.3007 0.5760 -0.4403 0.069 Uiso 1 1 calc R . . . .
C35 C 0.2674(2) 0.5364(3) -0.2491(6) 0.0411(10) Uani 1 1 d . . . . .
H35 H 0.2887 0.4911 -0.2390 0.049 Uiso 1 1 calc R . . . .
C36 C 0.44434(17) 0.4873(2) 0.2856(6) 0.0338(9) Uani 1 1 d . . . . .
H36A H 0.4483 0.4531 0.3773 0.051 Uiso 1 1 calc GR . . . .
H36B H 0.4701 0.5300 0.3098 0.051 Uiso 1 1 calc GR . . . .
H36C H 0.4537 0.4604 0.1920 0.051 Uiso 1 1 calc GR . . . .
Cl1 Cl 0.62896(4) 0.57669(6) 0.41400(13) 0.0387(2) Uani 1 1 d . . . . .
O3 O 0.57837(15) 0.5003(2) 0.1032(5) 0.0466(8) Uani 1 1 d . . . . .
H3A H 0.5919 0.5055 0.2014 0.070 Uiso 1 1 d G . . . .
H3B H 0.5667 0.4550 0.0954 0.070 Uiso 1 1 d G . . . .
N7 N 0.0198(4) 0.6464(6) -0.3821(11) 0.176(6) Uani 1 1 d . . . . .
C37 C 0.0139(2) 0.5525(3) -0.1603(7) 0.0513(12) Uani 1 1 d . . . . .
H37A H -0.0113 0.5111 -0.2005 0.077 Uiso 1 1 calc GR . . . .
H37B H -0.0010 0.5781 -0.0732 0.077 Uiso 1 1 calc GR . . . .
H37C H 0.0516 0.5324 -0.1207 0.077 Uiso 1 1 calc GR . . . .
C38 C 0.0177(3) 0.6047(4) -0.2863(9) 0.080(2) Uani 1 1 d . . . . .

loop_
_atom_site_aniso_label
_atom_site_aniso_U_11
_atom_site_aniso_U_22
_atom_site_aniso_U_33
_atom_site_aniso_U_23
_atom_site_aniso_U_13
_atom_site_aniso_U_12
B1 0.032(2) 0.032(2) 0.035(2) -0.0041(19) 0.0095(18) 0.0010(17)
O1 0.0378(15) 0.0356(15) 0.0434(17) 0.0013(13) -0.0003(13) -0.0080(12)
C1 0.0190(16) 0.0333(19) 0.031(2) 0.0025(15) 0.0042(14) -0.0011(13)
Ir1 0.02024(10) 0.02934(10) 0.02755(10) -0.00176(6) 0.00362(6) 0.00140(5)
N1 0.0223(14) 0.0264(15) 0.0284(16) 0.0010(12) 0.0028(12) -0.0011(11)
C2 0.0289(17) 0.0341(19) 0.0235(17) 0.0019(15) 0.0070(14) 0.0001(14)
N2 0.0286(15) 0.0282(15) 0.0301(16) -0.0015(13) 0.0052(12) -0.0019(12)
O2 0.0389(16) 0.0337(15) 0.056(2) 0.0047(15) 0.0004(14) -0.0029(13)
N3 0.0227(14) 0.0289(15) 0.0291(16) -0.0014(13) 0.0079(11) 0.0033(11)
C3 0.0249(16) 0.0313(18) 0.0304(19) 0.0042(16) 0.0055(14) 0.0038(14)
N4 0.0266(15) 0.0314(16) 0.0384(19) -0.0021(14) 0.0097(13) 0.0012(13)
C4 0.0273(18) 0.037(2) 0.043(2) 0.0048(18) 0.0064(16) 0.0005(16)
C5 0.036(2) 0.0298(19) 0.049(3) 0.0014(18) 0.0117(18) 0.0028(16)
N5 0.0301(16) 0.0389(19) 0.0311(17) 0.0096(15) 0.0015(13) 0.0040(14)
N6 0.0237(15) 0.0306(16) 0.0286(16) -0.0009(13) 0.0030(12) 0.0006(11)
C6 0.038(2) 0.0284(18) 0.044(2) -0.0023(17) 0.0138(18) -0.0010(16)
C7 0.0276(17) 0.0300(18) 0.035(2) -0.0021(16) 0.0074(15) -0.0005(14)
C8 0.0274(17) 0.0321(19) 0.033(2) -0.0030(16) 0.0078(15) -0.0051(15)
C9 0.0308(18) 0.036(2) 0.034(2) -0.0018(17) 0.0043(15) 0.0005(16)
C10 0.0318(19) 0.0325(19) 0.038(2) 0.0009(17) 0.0075(16) -0.0008(15)
C11 0.0286(17) 0.035(2) 0.034(2) -0.0025(17) 0.0077(15) -0.0015(15)
C12 0.0304(18) 0.037(2) 0.035(2) -0.0021(17) 0.0009(16) -0.0001(16)
C13 0.0301(18) 0.0306(19) 0.036(2) 0.0022(17) 0.0054(15) -0.0007(15)
C14 0.0187(16) 0.041(2) 0.046(2) -0.0154(19) 0.0013(15) 0.0028(15)
C15 0.0252(18) 0.038(2) 0.055(3) -0.014(2) 0.0091(17) 0.0027(16)
C16 0.032(2) 0.045(3) 0.082(4) -0.019(3) 0.014(2) 0.0000(19)
C17 0.028(2) 0.063(3) 0.073(4) -0.034(3) -0.005(2) 0.008(2)
C18 0.035(2) 0.067(3) 0.063(3) -0.031(3) -0.004(2) 0.012(2)
C19 0.031(2) 0.057(3) 0.045(3) -0.015(2) -0.0017(18) 0.0095(19)
C20 0.034(2) 0.0304(19) 0.052(3) -0.0061(19) 0.0190(18) 0.0019(16)
C21 0.048(2) 0.036(2) 0.062(3) -0.005(2) 0.028(2) -0.0068(19)
C22 0.065(3) 0.037(2) 0.056(3) 0.007(2) 0.033(3) 0.003(2)
C23 0.057(3) 0.042(2) 0.036(2) 0.007(2) 0.020(2) 0.008(2)
C24 0.037(2) 0.033(2) 0.043(2) 0.0029(18) 0.0115(18) 0.0032(16)
C25 0.0244(17) 0.0334(19) 0.039(2) -0.0078(17) 0.0028(15) -0.0008(14)
C26 0.034(2) 0.036(2) 0.039(2) -0.0015(18) -0.0006(17) 0.0063(16)
C27 0.038(2) 0.044(2) 0.053(3) 0.002(2) -0.001(2) 0.0070(19)
C28 0.037(2) 0.038(2) 0.064(3) -0.012(2) 0.000(2) 0.0105(18)
C29 0.032(2) 0.050(3) 0.047(3) -0.015(2) 0.0085(18) 0.0001(18)
C30 0.0273(18) 0.040(2) 0.038(2) -0.0079(18) 0.0067(16) 0.0006(16)
C31 0.040(2) 0.043(2) 0.037(2) 0.0071(19) 0.0042(18) 0.0089(18)
C32 0.071(4) 0.061(3) 0.062(4) 0.025(3) 0.024(3) 0.023(3)
C33 0.085(4) 0.075(4) 0.060(4) 0.036(3) 0.027(3) 0.020(4)
C34 0.065(3) 0.068(4) 0.045(3) 0.014(3) 0.026(3) 0.012(3)
C35 0.043(2) 0.046(2) 0.036(2) 0.003(2) 0.0106(19) 0.0045(19)
C36 0.0227(18) 0.037(2) 0.041(2) -0.0014(17) 0.0027(16) 0.0013(14)
Cl1 0.0413(5) 0.0366(5) 0.0364(5) 0.0037(4) 0.0003(4) 0.0061(4)
O3 0.0405(18) 0.0501(18) 0.048(2) -0.0094(16) 0.0026(15) -0.0014(15)
N7 0.173(9) 0.186(10) 0.130(7) 0.092(7) -0.098(7) -0.137(8)
C37 0.045(3) 0.047(3) 0.063(3) -0.004(3) 0.011(2) 0.004(2)
C38 0.071(4) 0.084(5) 0.073(4) 0.023(4) -0.031(3) -0.041(4)

loop_
_atom_type_symbol
_atom_type_description
_atom_type_scat_dispersion_real
_atom_type_scat_dispersion_imag
_atom_type_scat_source
C C 0.0181 0.0091 'International Tables Vol C Tables 4.2.6.8 and 6.1.1.4'
H H 0.0000 0.0000 'International Tables Vol C Tables 4.2.6.8 and 6.1.1.4'
B B 0.0090 0.0039 'International Tables Vol C Tables 4.2.6.8 and 6.1.1.4'
Cl Cl 0.3639 0.7018 'International Tables Vol C Tables 4.2.6.8 and 6.1.1.4'
Ir Ir -4.7710 6.5667 'International Tables Vol C Tables 4.2.6.8 and 6.1.1.4'
N N 0.0311 0.0180 'International Tables Vol C Tables 4.2.6.8 and 6.1.1.4'
O O 0.0492 0.0322 'International Tables Vol C Tables 4.2.6.8 and 6.1.1.4'

loop_
_geom_angle_atom_site_label_1
_geom_angle_atom_site_label_2
_geom_angle_atom_site_label_3
_geom_angle
_geom_angle_site_symmetry_1
_geom_angle_site_symmetry_3
_geom_angle_publ_flag
O1 B1 O2 124.5(4) . . ?
O1 B1 C11 117.9(4) . . ?
O2 B1 C11 117.5(4) . . ?
N1 C1 C3 119.2(3) . . ?
N1 C1 N6 108.6(3) . . ?
N6 C1 C3 132.3(3) . . ?
N1 Ir1 N3 75.67(12) . . ?
N4 Ir1 N1 95.43(13) . . ?
N4 Ir1 N3 86.45(12) . . ?
N4 Ir1 N5 174.56(13) . . ?
N5 Ir1 N1 88.37(13) . . ?
N5 Ir1 N3 98.29(13) . . ?
C14 Ir1 N1 172.68(15) . . ?
C14 Ir1 N3 97.70(14) . . ?
C14 Ir1 N4 80.89(17) . . ?
C14 Ir1 N5 95.75(17) . . ?
C14 Ir1 C25 87.74(16) . . ?
C25 Ir1 N1 98.89(14) . . ?
C25 Ir1 N3 174.55(14) . . ?
C25 Ir1 N4 94.47(16) . . ?
C25 Ir1 N5 81.07(16) . . ?
C1 N1 Ir1 116.6(3) . . ?
C1 N1 N2 109.5(3) . . ?
N2 N1 Ir1 133.9(2) . . ?
N2 C2 N6 111.1(3) . . ?
N2 C2 C8 123.1(4) . . ?
N6 C2 C8 125.8(3) . . ?
C2 N2 N1 105.8(3) . . ?
C3 N3 Ir1 116.3(3) . . ?
C7 N3 Ir1 124.3(3) . . ?
C7 N3 C3 118.8(3) . . ?
N3 C3 C1 111.5(3) . . ?
N3 C3 C4 120.9(4) . . ?
C4 C3 C1 127.5(4) . . ?
C20 N4 Ir1 115.9(3) . . ?
C24 N4 Ir1 124.6(3) . . ?
C24 N4 C20 119.4(4) . . ?
C3 C4 C5 119.6(4) . . ?
C6 C5 C4 119.5(4) . . ?
C31 N5 Ir1 115.2(3) . . ?
C35 N5 Ir1 124.6(3) . . ?
C35 N5 C31 120.2(4) . . ?
C1 N6 C2 105.0(3) . . ?
C1 N6 C36 126.9(3) . . ?
C2 N6 C36 128.1(3) . . ?
C5 C6 C7 118.8(4) . . ?
N3 C7 C6 122.3(4) . . ?
C9 C8 C2 118.3(4) . . ?
C9 C8 C13 119.5(4) . . ?
C13 C8 C2 122.2(4) . . ?
C10 C9 C8 119.6(4) . . ?
C9 C10 C11 121.4(4) . . ?
C10 C11 B1 121.3(4) . . ?
C12 C11 B1 120.6(4) . . ?
C12 C11 C10 118.0(4) . . ?
C13 C12 C11 121.4(4) . . ?
C12 C13 C8 119.8(4) . . ?
C15 C14 Ir1 114.1(3) . . ?
C19 C14 Ir1 128.7(4) . . ?
C19 C14 C15 117.3(4) . . ?
C14 C15 C20 115.3(4) . . ?
C16 C15 C14 121.1(5) . . ?
C16 C15 C20 123.6(5) . . ?
C17 C16 C15 119.2(6) . . ?
C18 C17 C16 121.4(5) . . ?
C17 C18 C19 119.5(6) . . ?
C14 C19 C18 121.5(6) . . ?
N4 C20 C15 113.8(4) . . ?
N4 C20 C21 119.4(5) . . ?
C21 C20 C15 126.8(4) . . ?
C22 C21 C20 120.1(5) . . ?
C21 C22 C23 120.2(5) . . ?
C24 C23 C22 118.0(5) . . ?
N4 C24 C23 122.7(4) . . ?
C26 C25 Ir1 114.4(3) . . ?
C30 C25 Ir1 127.7(3) . . ?
C30 C25 C26 117.9(4) . . ?
C25 C26 C31 114.8(4) . . ?
C27 C26 C25 121.3(4) . . ?
C27 C26 C31 123.8(4) . . ?
C28 C27 C26 119.8(5) . . ?
C27 C28 C29 120.1(4) . . ?
C28 C29 C30 120.0(4) . . ?
C25 C30 C29 120.8(4) . . ?
N5 C31 C26 114.5(4) . . ?
N5 C31 C32 119.3(4) . . ?
C32 C31 C26 126.3(4) . . ?
C33 C32 C31 120.1(5) . . ?
C32 C33 C34 119.7(5) . . ?
C33 C34 C35 118.6(5) . . ?
N5 C35 C34 122.1(5) . . ?
N7 C38 C37 178.2(13) . . ?

loop_
_geom_bond_atom_site_label_1
_geom_bond_atom_site_label_2
_geom_bond_distance
_geom_bond_site_symmetry_2
_geom_bond_publ_flag
B1 O1 1.351(6) . ?
B1 O2 1.359(6) . ?
B1 C11 1.578(6) . ?
C1 N1 1.331(5) . ?
C1 C3 1.459(6) . ?
C1 N6 1.362(5) . ?
Ir1 N1 2.095(3) . ?
Ir1 N3 2.173(3) . ?
Ir1 N4 2.035(4) . ?
Ir1 N5 2.049(3) . ?
Ir1 C14 2.013(4) . ?
Ir1 C25 2.014(4) . ?
N1 N2 1.360(5) . ?
C2 N2 1.323(5) . ?
C2 N6 1.367(5) . ?
C2 C8 1.458(6) . ?
N3 C3 1.372(5) . ?
N3 C7 1.340(5) . ?
C3 C4 1.382(6) . ?
N4 C20 1.370(6) . ?
N4 C24 1.349(6) . ?
C4 C5 1.382(6) . ?
C5 C6 1.378(7) . ?
N5 C31 1.367(6) . ?
N5 C35 1.329(6) . ?
N6 C36 1.465(5) . ?
C6 C7 1.390(6) . ?
C8 C9 1.395(6) . ?
C8 C13 1.398(6) . ?
C9 C10 1.388(6) . ?
C10 C11 1.396(6) . ?
C11 C12 1.391(6) . ?
C12 C13 1.385(6) . ?
C14 C15 1.413(7) . ?
C14 C19 1.398(7) . ?
C15 C16 1.405(6) . ?
C15 C20 1.469(7) . ?
C16 C17 1.376(9) . ?
C17 C18 1.373(9) . ?
C18 C19 1.399(7) . ?
C20 C21 1.391(7) . ?
C21 C22 1.365(8) . ?
C22 C23 1.388(8) . ?
C23 C24 1.368(6) . ?
C25 C26 1.411(7) . ?
C25 C30 1.392(6) . ?
C26 C27 1.384(6) . ?
C26 C31 1.482(6) . ?
C27 C28 1.380(8) . ?
C28 C29 1.393(8) . ?
C29 C30 1.393(6) . ?
C31 C32 1.392(7) . ?
C32 C33 1.370(9) . ?
C33 C34 1.374(9) . ?
C34 C35 1.382(7) . ?
N7 C38 1.107(10) . ?
C37 C38 1.427(9) . ?
